data_7001572
loop_
_publ_author_name
'Huang, Guo'
'Sun, Yan-Qiong'
'Xu, Zhengtao'
'Zeller, Matthias'
'Hunter, Allen D.'

_publ_section_title
;
 Structural regularity and diversity in hybrids of aromatic thioethers
 and BiBr3: from discrete complexes to layers and 3D nets
;
_journal_issue 26
_journal_name_full 'Dalton Transactions'
_journal_page_first 5083
_journal_page_last 5093
_journal_paper_doi 10.1039/b902490p
_journal_year 2009
_chemical_formula_moiety 'C36 H26 Bi4 Br12 S4, 2(C6 H6)'
_chemical_formula_sum 'C48 H38 Bi4 Br12 S4'
_chemical_formula_weight 2537.86
_chemical_name_systematic
;
?
;
_space_group_IT_number 2
_symmetry_cell_setting triclinic
_symmetry_space_group_name_Hall '-P 1'
_symmetry_space_group_name_H-M 'P -1'
_atom_sites_solution_hydrogens geom
_atom_sites_solution_primary direct
_atom_sites_solution_secondary difmap
_audit_creation_method SHELXL-97
_cell_angle_alpha 93.757(4)
_cell_angle_beta 100.914(4)
_cell_angle_gamma 90.969(4)
_cell_formula_units_Z 1
_cell_length_a 7.1953(14)
_cell_length_b 13.182(3)
_cell_length_c 17.455(4)
_cell_measurement_reflns_used 5508
_cell_measurement_temperature 100(2)
_cell_measurement_theta_max 30.784
_cell_measurement_theta_min 2.7495
_cell_volume 1621.4(6)
_computing_cell_refinement 'SAINT+ 6.45 (Bruker, 2003)'
_computing_data_collection 'SMART 5.630 (Bruker, 1997-2002)'
_computing_data_reduction 'SAINT+ 6.45'
_computing_molecular_graphics 'SHELXTL 6.14'
_computing_publication_material 'SHELXTL 6.14'
_computing_structure_refinement 'SHELXTL 6.14'
_computing_structure_solution 'SHELXTL 6.14 (Bruker, 2000-2003)'
_diffrn_ambient_temperature 100(2)
_diffrn_measured_fraction_theta_full 0.994
_diffrn_measured_fraction_theta_max 0.994
_diffrn_measurement_device_type 'Bruker AXS SMART APEX CCD diffractometer'
_diffrn_measurement_method '\w scans'
_diffrn_radiation_monochromator graphite
_diffrn_radiation_source 'fine-focus sealed tube'
_diffrn_radiation_type MoK\a
_diffrn_radiation_wavelength 0.71073
_diffrn_reflns_av_R_equivalents 0.0400
_diffrn_reflns_av_sigmaI/netI 0.0601
_diffrn_reflns_limit_h_max 9
_diffrn_reflns_limit_h_min -9
_diffrn_reflns_limit_k_max 17
_diffrn_reflns_limit_k_min -17
_diffrn_reflns_limit_l_max 23
_diffrn_reflns_limit_l_min -22
_diffrn_reflns_number 16403
_diffrn_reflns_theta_full 28.28
_diffrn_reflns_theta_max 28.28
_diffrn_reflns_theta_min 1.55
_diffrn_standards_number 0
_exptl_absorpt_coefficient_mu 18.374
_exptl_absorpt_correction_T_max 0.446
_exptl_absorpt_correction_T_min 0.032
_exptl_absorpt_correction_type multi-scan
_exptl_absorpt_process_details 'SADABS in SAINT+ (Bruker, 2003)'
_exptl_crystal_colour red
_exptl_crystal_density_diffrn 2.599
_exptl_crystal_density_method 'not measured'
_exptl_crystal_description plate
_exptl_crystal_F_000 1142
_exptl_crystal_size_max 0.55
_exptl_crystal_size_mid 0.13
_exptl_crystal_size_min 0.044
_refine_diff_density_max 3.284
_refine_diff_density_min -3.612
_refine_diff_density_rms 0.275
_refine_ls_extinction_method none
_refine_ls_goodness_of_fit_ref 0.981
_refine_ls_hydrogen_treatment constr
_refine_ls_matrix_type full
_refine_ls_number_parameters 340
_refine_ls_number_reflns 8013
_refine_ls_number_restraints 96
_refine_ls_restrained_S_all 0.977
_refine_ls_R_factor_all 0.0556
_refine_ls_R_factor_gt 0.0400
_refine_ls_shift/su_max 0.002
_refine_ls_shift/su_mean 0.000
_refine_ls_structure_factor_coef Fsqd
_refine_ls_weighting_details 'calc w=1/[\s^2^(Fo^2^)+(0.0640P)^2^+0.0000P] where P=(Fo^2^+2Fc^2^)/3'
_refine_ls_weighting_scheme calc
_refine_ls_wR_factor_gt 0.1006
_refine_ls_wR_factor_ref 0.1088
_reflns_number_gt 6326
_reflns_number_total 8013
_reflns_threshold_expression I>2\s(I)
_cod_data_source_file b902490p.txt
_cod_data_source_block 3
_cod_depositor_comments
;
The following automatic conversions were performed:
'_symmetry_cell_setting' value 'Triclinic' changed to 'triclinic'
according to '/home/saulius/struct/CIF-dictionaries/cif_core.dic'
dictionary named 'cif_core.dic' version 2.4.1 from 2010-06-29.

Automatic conversion script
Id: cif_fix_enum 1527 2010-12-29 10:47:43Z saulius 
;
_cod_original_sg_symbol_H-M P-1
_cod_database_code 7001572

loop_
_symmetry_equiv_pos_as_xyz
'x, y, z'
'-x, -y, -z'

loop_
_atom_site_label
_atom_site_type_symbol
_atom_site_fract_x
_atom_site_fract_y
_atom_site_fract_z
_atom_site_U_iso_or_equiv
_atom_site_adp_type
_atom_site_occupancy
_atom_site_symmetry_multiplicity
_atom_site_calc_flag
_atom_site_refinement_flags
_atom_site_disorder_assembly
_atom_site_disorder_group
Bi1 Bi 0.44732(3) 0.769666(18) 0.592101(15) 0.02392(8) Uani 1 1 d . . .
Bi2 Bi 0.89599(3) 0.760562(18) 0.453161(15) 0.02409(8) Uani 1 1 d . . .
Br1 Br 0.36577(11) 0.69239(6) 0.71647(5) 0.03621(18) Uani 1 1 d . . .
Br2 Br 0.22256(11) 0.61827(6) 0.49681(6) 0.0421(2) Uani 1 1 d . . .
Br3 Br 0.75266(9) 0.65056(5) 0.59084(4) 0.02831(16) Uani 1 1 d . . .
Br4 Br 0.57011(9) 0.86567(5) 0.43887(5) 0.03142(17) Uani 1 1 d . . .
Br5 Br 1.09140(10) 0.89664(5) 0.57124(4) 0.02824(16) Uani 1 1 d . . .
Br6 Br 1.04268(10) 0.83847(6) 0.34173(5) 0.03342(17) Uani 1 1 d . . .
C1 C 0.0597(10) 0.9931(6) 0.9739(5) 0.0360(17) Uani 1 1 d . . .
C2 C 0.1662(11) 0.9830(6) 0.9284(5) 0.0346(17) Uani 1 1 d . . .
C3 C 0.2983(10) 0.9676(5) 0.8766(5) 0.0317(16) Uani 1 1 d . . .
C4 C 0.2737(11) 1.0152(6) 0.8055(5) 0.0359(17) Uani 1 1 d . . .
H4 H 0.1693 1.0579 0.7915 0.043 Uiso 1 1 calc R . .
C5 C 0.4000(12) 1.0001(5) 0.7568(5) 0.0364(18) Uani 1 1 d . . .
H5 H 0.3827 1.0327 0.7090 0.044 Uiso 1 1 calc R . .
C6 C 0.5553(11) 0.9373(5) 0.7761(5) 0.0332(17) Uani 1 1 d . . .
C7 C 0.5817(11) 0.8908(5) 0.8463(4) 0.0319(16) Uani 1 1 d . . .
H7 H 0.6881 0.8495 0.8602 0.038 Uiso 1 1 calc R . .
C8 C 0.4521(10) 0.9044(5) 0.8971(4) 0.0305(15) Uani 1 1 d . . .
C9 C 0.4785(10) 0.8539(6) 0.9682(4) 0.0317(16) Uani 1 1 d . . .
C10 C 0.5021(11) 0.8104(6) 1.0278(5) 0.0360(17) Uani 1 1 d . . .
C11 C 0.5456(11) 0.7612(6) 1.0997(5) 0.0363(17) Uani 1 1 d . . .
C12 C 0.7173(12) 0.7131(7) 1.1181(5) 0.047(2) Uani 1 1 d . . .
H12 H 0.8034 0.7128 1.0830 0.056 Uiso 1 1 calc R . .
C13 C 0.7639(13) 0.6649(7) 1.1881(5) 0.045(2) Uani 1 1 d . . .
H13 H 0.8797 0.6304 1.1992 0.054 Uiso 1 1 calc R . .
C14 C 0.6438(11) 0.6669(5) 1.2412(5) 0.0345(17) Uani 1 1 d . . .
C15 C 0.4713(11) 0.7155(6) 1.2229(5) 0.0366(17) Uani 1 1 d . . .
H15 H 0.3863 0.7164 1.2584 0.044 Uiso 1 1 calc R . .
C16 C 0.4230(11) 0.7627(6) 1.1531(5) 0.0373(18) Uani 1 1 d . . .
H16 H 0.3060 0.7961 1.1416 0.045 Uiso 1 1 calc R . .
C17 C 0.8791(11) 0.8350(7) 0.7526(5) 0.046(2) Uani 1 1 d . . .
H17A H 0.9465 0.8678 0.8024 0.070 Uiso 1 1 calc R . .
H17B H 0.9694 0.8197 0.7182 0.070 Uiso 1 1 calc R . .
H17C H 0.8166 0.7718 0.7623 0.070 Uiso 1 1 calc R . .
C18 C 0.5124(16) 0.5765(8) 1.3616(7) 0.077(4) Uani 1 1 d . . .
H18A H 0.4519 0.6398 1.3744 0.116 Uiso 1 1 calc R . .
H18B H 0.5444 0.5388 1.4087 0.116 Uiso 1 1 calc R . .
H18C H 0.4253 0.5351 1.3212 0.116 Uiso 1 1 calc R . .
C19 C -0.0811(15) 0.3455(9) 0.1129(9) 0.064(6) Uani 0.513(10) 1 d PGU A 1
H19 H -0.2028 0.3128 0.1002 0.077 Uiso 0.513(10) 1 calc PR A 1
C20 C -0.0429(18) 0.4220(10) 0.1729(9) 0.060(5) Uani 0.513(10) 1 d PGU A 1
H20 H -0.1384 0.4415 0.2013 0.072 Uiso 0.513(10) 1 calc PR A 1
C21 C 0.1351(19) 0.4698(8) 0.1914(7) 0.056(5) Uani 0.513(10) 1 d PGU A 1
H21 H 0.1612 0.5221 0.2324 0.067 Uiso 0.513(10) 1 calc PR A 1
C22 C 0.2749(14) 0.4413(9) 0.1498(8) 0.069(6) Uani 0.513(10) 1 d PGU A 1
H22 H 0.3965 0.4740 0.1625 0.083 Uiso 0.513(10) 1 calc PR A 1
C23 C 0.2366(16) 0.3648(9) 0.0898(8) 0.052(4) Uani 0.513(10) 1 d PGU A 1
H23 H 0.3322 0.3453 0.0614 0.063 Uiso 0.513(10) 1 calc PR A 1
C24 C 0.0587(18) 0.3169(8) 0.0713(7) 0.055(4) Uani 0.513(10) 1 d PGU A 1
H24 H 0.0325 0.2647 0.0303 0.066 Uiso 0.513(10) 1 calc PR A 1
S1 S 0.7045(3) 0.91902(15) 0.70675(12) 0.0398(5) Uani 1 1 d . . .
S2 S 0.7130(4) 0.60412(15) 1.32824(13) 0.0458(5) Uani 1 1 d . . .
C19B C -0.084(3) 0.3825(16) 0.1298(12) 0.099(9) Uani 0.487(10) 1 d PGU A -2
H19B H -0.1828 0.3504 0.1498 0.119 Uiso 0.487(10) 1 calc PR A -2
C20B C 0.085(4) 0.4117(18) 0.1796(9) 0.136(11) Uani 0.487(10) 1 d PGU A -2
H20B H 0.1029 0.3996 0.2335 0.163 Uiso 0.487(10) 1 calc PR A -2
C21B C 0.229(3) 0.4587(18) 0.1504(13) 0.128(11) Uani 0.487(10) 1 d PGU A -2
H21B H 0.3450 0.4787 0.1844 0.153 Uiso 0.487(10) 1 calc PR A -2
C22B C 0.203(2) 0.4765(14) 0.0715(14) 0.109(9) Uani 0.487(10) 1 d PGU A -2
H22B H 0.3014 0.5086 0.0516 0.130 Uiso 0.487(10) 1 calc PR A -2
C23B C 0.033(3) 0.4472(13) 0.0218(9) 0.076(6) Uani 0.487(10) 1 d PGU A -2
H23B H 0.0157 0.4593 -0.0321 0.091 Uiso 0.487(10) 1 calc PR A -2
C24B C -0.110(2) 0.4002(15) 0.0509(11) 0.091(8) Uani 0.487(10) 1 d PGU A -2
H24B H -0.2264 0.3802 0.0170 0.110 Uiso 0.487(10) 1 calc PR A -2

loop_
_atom_site_aniso_label
_atom_site_aniso_U_11
_atom_site_aniso_U_22
_atom_site_aniso_U_33
_atom_site_aniso_U_23
_atom_site_aniso_U_13
_atom_site_aniso_U_12
Bi1 0.02245(13) 0.02196(13) 0.02866(16) 0.00230(10) 0.00814(10) -0.00060(9)
Bi2 0.02263(13) 0.02320(13) 0.02667(15) 0.00442(10) 0.00442(10) 0.00009(9)
Br1 0.0429(4) 0.0319(4) 0.0385(4) 0.0081(3) 0.0182(3) -0.0049(3)
Br2 0.0343(4) 0.0262(4) 0.0586(6) -0.0086(4) -0.0060(4) 0.0061(3)
Br3 0.0266(3) 0.0254(3) 0.0354(4) 0.0077(3) 0.0098(3) 0.0037(2)
Br4 0.0239(3) 0.0356(4) 0.0377(4) 0.0144(3) 0.0090(3) 0.0047(3)
Br5 0.0309(3) 0.0215(3) 0.0318(4) 0.0001(3) 0.0051(3) 0.0028(3)
Br6 0.0306(4) 0.0372(4) 0.0355(4) 0.0084(3) 0.0121(3) -0.0017(3)
C1 0.033(4) 0.036(4) 0.036(5) -0.005(3) 0.001(3) -0.002(3)
C2 0.035(4) 0.035(4) 0.033(4) -0.003(3) 0.007(3) -0.005(3)
C3 0.035(4) 0.029(4) 0.032(4) 0.000(3) 0.010(3) -0.006(3)
C4 0.046(4) 0.030(4) 0.030(4) 0.002(3) 0.003(3) -0.004(3)
C5 0.057(5) 0.027(4) 0.028(4) 0.006(3) 0.016(4) -0.003(3)
C6 0.042(4) 0.027(4) 0.031(4) -0.004(3) 0.010(3) -0.008(3)
C7 0.041(4) 0.027(3) 0.027(4) -0.004(3) 0.009(3) -0.005(3)
C8 0.036(4) 0.031(4) 0.024(4) -0.002(3) 0.008(3) -0.005(3)
C9 0.036(4) 0.035(4) 0.025(4) 0.002(3) 0.008(3) -0.003(3)
C10 0.042(4) 0.036(4) 0.029(4) -0.006(3) 0.007(3) -0.003(3)
C11 0.044(4) 0.030(4) 0.035(4) 0.003(3) 0.008(4) -0.004(3)
C12 0.050(5) 0.059(5) 0.033(5) 0.008(4) 0.011(4) 0.000(4)
C13 0.047(5) 0.054(5) 0.036(5) 0.004(4) 0.009(4) 0.008(4)
C14 0.040(4) 0.029(4) 0.032(4) -0.001(3) 0.005(3) -0.005(3)
C15 0.039(4) 0.036(4) 0.035(4) 0.006(3) 0.006(3) -0.004(3)
C16 0.037(4) 0.034(4) 0.040(5) 0.005(4) 0.006(4) -0.004(3)
C17 0.031(4) 0.073(6) 0.036(5) -0.008(4) 0.012(4) -0.009(4)
C18 0.090(8) 0.060(6) 0.094(9) 0.009(6) 0.051(7) -0.024(6)
C19 0.073(11) 0.042(11) 0.080(15) 0.002(9) 0.024(10) -0.009(8)
C20 0.067(10) 0.040(9) 0.079(14) 0.000(9) 0.029(10) -0.011(9)
C21 0.072(10) 0.032(8) 0.069(12) 0.003(8) 0.028(9) -0.003(7)
C22 0.058(10) 0.035(9) 0.115(17) -0.021(9) 0.027(10) 0.004(8)
C23 0.063(9) 0.035(8) 0.059(11) 0.001(7) 0.013(8) 0.009(7)
C24 0.076(10) 0.041(9) 0.048(10) 0.011(7) 0.008(8) 0.001(7)
S1 0.0533(12) 0.0368(10) 0.0321(11) -0.0034(9) 0.0188(9) -0.0175(9)
S2 0.0692(15) 0.0268(9) 0.0369(12) 0.0063(9) -0.0023(11) -0.0055(9)
C19B 0.132(19) 0.084(19) 0.087(15) 0.028(17) 0.030(14) -0.024(16)
C20B 0.18(2) 0.11(2) 0.100(17) 0.057(17) -0.032(14) -0.02(2)
C21B 0.116(19) 0.10(2) 0.135(19) 0.01(2) -0.048(17) -0.025(17)
C22B 0.097(15) 0.076(15) 0.15(2) 0.026(17) -0.001(14) -0.022(14)
C23B 0.089(14) 0.070(14) 0.073(14) 0.031(11) 0.019(10) 0.012(11)
C24B 0.087(14) 0.105(18) 0.078(13) 0.015(15) 0.006(12) -0.022(13)

loop_
_atom_type_symbol
_atom_type_description
_atom_type_scat_dispersion_real
_atom_type_scat_dispersion_imag
_atom_type_scat_source
C C 0.0033 0.0016 'International Tables Vol C Tables 4.2.6.8 and 6.1.1.4'
H H 0.0000 0.0000 'International Tables Vol C Tables 4.2.6.8 and 6.1.1.4'
Bi Bi -4.1077 10.2566 'International Tables Vol C Tables 4.2.6.8 and 6.1.1.4'
Br Br -0.2901 2.4595 'International Tables Vol C Tables 4.2.6.8 and 6.1.1.4'
S S 0.1246 0.1234 'International Tables Vol C Tables 4.2.6.8 and 6.1.1.4'

loop_
_geom_angle_atom_site_label_1
_geom_angle_atom_site_label_2
_geom_angle_atom_site_label_3
_geom_angle
_geom_angle_site_symmetry_1
_geom_angle_site_symmetry_3
_geom_angle_publ_flag
Br1 Bi1 Br3 93.21(3) . . ?
Br1 Bi1 Br2 90.19(3) . . ?
Br3 Bi1 Br2 88.80(3) . . ?
Br1 Bi1 S1 85.54(4) . . ?
Br3 Bi1 S1 87.99(5) . . ?
Br2 Bi1 S1 174.50(5) . . ?
Br1 Bi1 Br5 91.93(2) . 1_455 ?
Br3 Bi1 Br5 172.76(2) . 1_455 ?
Br2 Bi1 Br5 86.09(2) . 1_455 ?
S1 Bi1 Br5 97.49(5) . 1_455 ?
Br1 Bi1 Br4 177.44(2) . . ?
Br3 Bi1 Br4 84.67(2) . . ?
Br2 Bi1 Br4 91.21(3) . . ?
S1 Bi1 Br4 92.93(4) . . ?
Br5 Bi1 Br4 90.30(2) 1_455 . ?
Br6 Bi2 Br4 99.39(2) . . ?
Br6 Bi2 Br5 94.24(3) . . ?
Br4 Bi2 Br5 93.50(3) . . ?
Br6 Bi2 S2 85.44(5) . 1_554 ?
Br4 Bi2 S2 91.00(5) . 1_554 ?
Br5 Bi2 S2 175.47(5) . 1_554 ?
Br6 Bi2 Br2 93.66(3) . 1_655 ?
Br4 Bi2 Br2 166.92(3) . 1_655 ?
Br5 Bi2 Br2 86.44(2) . 1_655 ?
S2 Bi2 Br2 89.08(5) 1_554 1_655 ?
Br6 Bi2 Br3 174.22(2) . . ?
Br4 Bi2 Br3 86.37(2) . . ?
Br5 Bi2 Br3 85.87(3) . . ?
S2 Bi2 Br3 93.99(5) 1_554 . ?
Br2 Bi2 Br3 80.57(2) 1_655 . ?
Bi1 Br2 Bi2 92.88(3) . 1_455 ?
Bi1 Br3 Bi2 95.09(2) . . ?
Bi2 Br4 Bi1 93.22(2) . . ?
Bi2 Br5 Bi1 92.68(2) . 1_655 ?
C2 C1 C1 178.6(11) . 2_577 ?
C1 C2 C3 177.2(9) . . ?
C8 C3 C4 120.0(7) . . ?
C8 C3 C2 119.6(7) . . ?
C4 C3 C2 120.5(7) . . ?
C5 C4 C3 120.0(7) . . ?
C5 C4 H4 120.0 . . ?
C3 C4 H4 120.0 . . ?
C4 C5 C6 121.0(7) . . ?
C4 C5 H5 119.5 . . ?
C6 C5 H5 119.5 . . ?
C7 C6 C5 119.4(7) . . ?
C7 C6 S1 123.4(6) . . ?
C5 C6 S1 117.1(6) . . ?
C6 C7 C8 120.5(7) . . ?
C6 C7 H7 119.7 . . ?
C8 C7 H7 119.7 . . ?
C3 C8 C7 119.1(7) . . ?
C3 C8 C9 121.0(7) . . ?
C7 C8 C9 119.9(7) . . ?
C10 C9 C8 179.2(9) . . ?
C9 C10 C11 175.5(9) . . ?
C12 C11 C16 118.8(8) . . ?
C12 C11 C10 119.1(7) . . ?
C16 C11 C10 122.0(7) . . ?
C11 C12 C13 120.4(8) . . ?
C11 C12 H12 119.8 . . ?
C13 C12 H12 119.8 . . ?
C14 C13 C12 120.9(8) . . ?
C14 C13 H13 119.5 . . ?
C12 C13 H13 119.5 . . ?
C13 C14 C15 118.8(8) . . ?
C13 C14 S2 118.2(6) . . ?
C15 C14 S2 123.0(6) . . ?
C16 C15 C14 120.7(8) . . ?
C16 C15 H15 119.7 . . ?
C14 C15 H15 119.7 . . ?
C15 C16 C11 120.4(8) . . ?
C15 C16 H16 119.8 . . ?
C11 C16 H16 119.8 . . ?
S1 C17 H17A 109.5 . . ?
S1 C17 H17B 109.5 . . ?
H17A C17 H17B 109.5 . . ?
S1 C17 H17C 109.5 . . ?
H17A C17 H17C 109.5 . . ?
H17B C17 H17C 109.5 . . ?
S2 C18 H18A 109.5 . . ?
S2 C18 H18B 109.5 . . ?
H18A C18 H18B 109.5 . . ?
S2 C18 H18C 109.5 . . ?
H18A C18 H18C 109.5 . . ?
H18B C18 H18C 109.5 . . ?
C20 C19 C24 120.0 . . ?
C20 C19 H19 120.0 . . ?
C24 C19 H19 120.0 . . ?
C21 C20 C19 120.0 . . ?
C21 C20 H20 120.0 . . ?
C19 C20 H20 120.0 . . ?
C22 C21 C20 120.0 . . ?
C22 C21 H21 120.0 . . ?
C20 C21 H21 120.0 . . ?
C21 C22 C23 120.0 . . ?
C21 C22 H22 120.0 . . ?
C23 C22 H22 120.0 . . ?
C24 C23 C22 120.0 . . ?
C24 C23 H23 120.0 . . ?
C22 C23 H23 120.0 . . ?
C23 C24 C19 120.0 . . ?
C23 C24 H24 120.0 . . ?
C19 C24 H24 120.0 . . ?
C6 S1 C17 103.1(4) . . ?
C6 S1 Bi1 97.8(2) . . ?
C17 S1 Bi1 100.8(3) . . ?
C18 S2 C14 107.0(5) . . ?
C18 S2 Bi2 100.2(4) . 1_556 ?
C14 S2 Bi2 107.5(2) . 1_556 ?
C20B C19B C24B 120.0 . . ?
C20B C19B H19B 120.0 . . ?
C24B C19B H19B 120.0 . . ?
C19B C20B C21B 120.0 . . ?
C19B C20B H20B 120.0 . . ?
C21B C20B H20B 120.0 . . ?
C22B C21B C20B 120.0 . . ?
C22B C21B H21B 120.0 . . ?
C20B C21B H21B 120.0 . . ?
C23B C22B C21B 120.0 . . ?
C23B C22B H22B 120.0 . . ?
C21B C22B H22B 120.0 . . ?
C22B C23B C24B 120.0 . . ?
C22B C23B H23B 120.0 . . ?
C24B C23B H23B 120.0 . . ?
C23B C24B C19B 120.0 . . ?
C23B C24B H24B 120.0 . . ?
C19B C24B H24B 120.0 . . ?

loop_
_geom_bond_atom_site_label_1
_geom_bond_atom_site_label_2
_geom_bond_distance
_geom_bond_site_symmetry_2
_geom_bond_publ_flag
Bi1 Br1 2.6165(9) . ?
Bi1 Br3 2.7245(8) . ?
Bi1 Br2 2.7931(9) . ?
Bi1 S1 3.044(2) . ?
Bi1 Br5 3.0601(8) 1_455 ?
Bi1 Br4 3.2919(9) . ?
Bi2 Br6 2.6371(8) . ?
Bi2 Br4 2.7228(8) . ?
Bi2 Br5 2.7884(8) . ?
Bi2 S2 2.995(2) 1_554 ?
Bi2 Br2 3.0461(9) 1_655 ?
Bi2 Br3 3.2071(9) . ?
Br2 Bi2 3.0460(9) 1_455 ?
Br5 Bi1 3.0601(8) 1_655 ?
C1 C2 1.206(10) . ?
C1 C1 1.371(16) 2_577 ?
C2 C3 1.440(10) . ?
C3 C8 1.402(10) . ?
C3 C4 1.410(10) . ?
C4 C5 1.366(11) . ?
C4 H4 0.9500 . ?
C5 C6 1.405(11) . ?
C5 H5 0.9500 . ?
C6 C7 1.388(11) . ?
C6 S1 1.772(8) . ?
C7 C8 1.409(10) . ?
C7 H7 0.9500 . ?
C8 C9 1.429(10) . ?
C9 C10 1.207(11) . ?
C10 C11 1.433(11) . ?
C11 C12 1.392(11) . ?
C11 C16 1.399(11) . ?
C12 C13 1.401(12) . ?
C12 H12 0.9500 . ?
C13 C14 1.380(11) . ?
C13 H13 0.9500 . ?
C14 C15 1.399(11) . ?
C14 S2 1.770(8) . ?
C15 C16 1.392(11) . ?
C15 H15 0.9500 . ?
C16 H16 0.9500 . ?
C17 S1 1.796(9) . ?
C17 H17A 0.9800 . ?
C17 H17B 0.9800 . ?
C17 H17C 0.9800 . ?
C18 S2 1.698(10) . ?
C18 H18A 0.9800 . ?
C18 H18B 0.9800 . ?
C18 H18C 0.9800 . ?
C19 C20 1.3900 . ?
C19 C24 1.3900 . ?
C19 H19 0.9500 . ?
C20 C21 1.3900 . ?
C20 H20 0.9500 . ?
C21 C22 1.3900 . ?
C21 H21 0.9500 . ?
C22 C23 1.3900 . ?
C22 H22 0.9500 . ?
C23 C24 1.3900 . ?
C23 H23 0.9500 . ?
C24 H24 0.9500 . ?
S2 Bi2 2.996(2) 1_556 ?
C19B C20B 1.3900 . ?
C19B C24B 1.3900 . ?
C19B H19B 0.9500 . ?
C20B C21B 1.3900 . ?
C20B H20B 0.9500 . ?
C21B C22B 1.3900 . ?
C21B H21B 0.9500 . ?
C22B C23B 1.3900 . ?
C22B H22B 0.9500 . ?
C23B C24B 1.3900 . ?
C23B H23B 0.9500 . ?
C24B H24B 0.9500 . ?

loop_
_geom_torsion_atom_site_label_1
_geom_torsion_atom_site_label_2
_geom_torsion_atom_site_label_3
_geom_torsion_atom_site_label_4
_geom_torsion
_geom_torsion_site_symmetry_1
_geom_torsion_site_symmetry_2
_geom_torsion_site_symmetry_3
_geom_torsion_site_symmetry_4
_geom_torsion_publ_flag
Br1 Bi1 Br2 Bi2 101.91(3) . . . 1_455 ?
Br3 Bi1 Br2 Bi2 -164.88(3) . . . 1_455 ?
Br5 Bi1 Br2 Bi2 9.98(2) 1_455 . . 1_455 ?
Br4 Bi1 Br2 Bi2 -80.24(3) . . . 1_455 ?
Br1 Bi1 Br3 Bi2 -172.97(2) . . . . ?
Br2 Bi1 Br3 Bi2 96.91(3) . . . . ?
S1 Bi1 Br3 Bi2 -87.55(4) . . . . ?
Br4 Bi1 Br3 Bi2 5.587(19) . . . . ?
Br4 Bi2 Br3 Bi1 -6.74(2) . . . . ?
Br5 Bi2 Br3 Bi1 87.04(3) . . . . ?
S2 Bi2 Br3 Bi1 -97.50(5) 1_554 . . . ?
Br2 Bi2 Br3 Bi1 174.11(2) 1_655 . . . ?
Br6 Bi2 Br4 Bi1 -174.95(2) . . . . ?
Br5 Bi2 Br4 Bi1 -80.07(3) . . . . ?
S2 Bi2 Br4 Bi1 99.50(5) 1_554 . . . ?
Br2 Bi2 Br4 Bi1 9.28(11) 1_655 . . . ?
Br3 Bi2 Br4 Bi1 5.564(19) . . . . ?
Br3 Bi1 Br4 Bi2 -6.57(2) . . . . ?
Br2 Bi1 Br4 Bi2 -95.25(3) . . . . ?
S1 Bi1 Br4 Bi2 81.13(5) . . . . ?
Br5 Bi1 Br4 Bi2 178.65(2) 1_455 . . . ?
Br6 Bi2 Br5 Bi1 -83.42(3) . . . 1_655 ?
Br4 Bi2 Br5 Bi1 176.89(2) . . . 1_655 ?
Br2 Bi2 Br5 Bi1 10.00(2) 1_655 . . 1_655 ?
Br3 Bi2 Br5 Bi1 90.79(2) . . . 1_655 ?
C8 C3 C4 C5 -0.2(11) . . . . ?
C2 C3 C4 C5 179.9(7) . . . . ?
C3 C4 C5 C6 0.1(11) . . . . ?
C4 C5 C6 C7 -0.8(11) . . . . ?
C4 C5 C6 S1 177.5(6) . . . . ?
C5 C6 C7 C8 1.5(11) . . . . ?
S1 C6 C7 C8 -176.7(5) . . . . ?
C4 C3 C8 C7 0.9(10) . . . . ?
C2 C3 C8 C7 -179.2(7) . . . . ?
C4 C3 C8 C9 -179.0(7) . . . . ?
C2 C3 C8 C9 0.9(10) . . . . ?
C6 C7 C8 C3 -1.5(11) . . . . ?
C6 C7 C8 C9 178.4(7) . . . . ?
C16 C11 C12 C13 1.5(12) . . . . ?
C10 C11 C12 C13 179.6(8) . . . . ?
C11 C12 C13 C14 -2.0(14) . . . . ?
C12 C13 C14 C15 1.8(13) . . . . ?
C12 C13 C14 S2 179.9(7) . . . . ?
C13 C14 C15 C16 -1.2(11) . . . . ?
S2 C14 C15 C16 -179.2(6) . . . . ?
C14 C15 C16 C11 0.7(11) . . . . ?
C12 C11 C16 C15 -0.9(11) . . . . ?
C10 C11 C16 C15 -178.9(7) . . . . ?
C24 C19 C20 C21 0.0 . . . . ?
C19 C20 C21 C22 0.0 . . . . ?
C20 C21 C22 C23 0.0 . . . . ?
C21 C22 C23 C24 0.0 . . . . ?
C22 C23 C24 C19 0.0 . . . . ?
C20 C19 C24 C23 0.0 . . . . ?
C7 C6 S1 C17 -1.2(7) . . . . ?
C5 C6 S1 C17 -179.4(6) . . . . ?
C7 C6 S1 Bi1 101.8(6) . . . . ?
C5 C6 S1 Bi1 -76.4(6) . . . . ?
Br1 Bi1 S1 C6 -38.8(3) . . . . ?
Br3 Bi1 S1 C6 -132.1(3) . . . . ?
Br5 Bi1 S1 C6 52.6(3) 1_455 . . . ?
Br4 Bi1 S1 C6 143.3(3) . . . . ?
Br1 Bi1 S1 C17 66.2(3) . . . . ?
Br3 Bi1 S1 C17 -27.1(3) . . . . ?
Br5 Bi1 S1 C17 157.6(3) 1_455 . . . ?
Br4 Bi1 S1 C17 -111.7(3) . . . . ?
C13 C14 S2 C18 -156.9(7) . . . . ?
C15 C14 S2 C18 21.1(8) . . . . ?
C13 C14 S2 Bi2 96.2(7) . . . 1_556 ?
C15 C14 S2 Bi2 -85.7(6) . . . 1_556 ?
C24B C19B C20B C21B 0.0 . . . . ?
C19B C20B C21B C22B 0.0 . . . . ?
C20B C21B C22B C23B 0.0 . . . . ?
C21B C22B C23B C24B 0.0 . . . . ?
C22B C23B C24B C19B 0.0 . . . . ?
C20B C19B C24B C23B 0.0 . . . . ?
